data_4313453
loop_
_publ_author_name
'Megumu Munakata'
'Liang Ping Wu'
'Takayoshi Kuroda-Sowa'
'Masahiko Maekawa'
'Yusaku Suenaga'
'Tetsuhiro Ohta'
'Hisashi Konaka'

_publ_section_title
;
 Construction of the Multidecker Anthracene-Silver(I) System by
 Intramolecular \p-\p Interactions
;
_journal_name_full 'Inorganic Chemistry'
_journal_page_first 2553
_journal_page_last 2558
_journal_paper_doi 10.1021/ic020379l
_journal_volume 42
_journal_year 2003
_chemical_formula_moiety 'C48 H42 Ag2 Cl2 O8 '
_chemical_formula_sum 'C48 H42 Ag2 Cl2 O8'
_chemical_formula_weight 1033.50
_space_group_IT_number 15
_symmetry_cell_setting monoclinic
_symmetry_Int_Tables_number 15
_symmetry_space_group_name_Hall '-C 2yc'
_symmetry_space_group_name_H-M 'C 1 2/c 1'
_cell_angle_alpha 90
_cell_angle_beta 89.238(1)
_cell_angle_gamma 90
_cell_formula_units_Z 4
_cell_length_a 7.504(2)
_cell_length_b 23.858(8)
_cell_length_c 23.062(1)
_cell_measurement_temperature 295.2
_cell_volume 4128.4(18)
_computing_cell_refinement D*TREK
_computing_data_collection D*TREK
_computing_data_reduction 'teXsan Ver. 1.11'
_computing_publication_material 'teXsan Ver. 1.11'
_computing_structure_refinement SHELXL97
_computing_structure_solution SAPI91
_diffrn_measured_fraction_theta_full 1.00
_diffrn_measured_fraction_theta_max 1.00
_diffrn_measurement_device_type 'Quantum CCD/Rigaku AFC7'
_diffrn_measurement_method \w
_diffrn_radiation_type MoK\a
_diffrn_radiation_wavelength 0.7107
_diffrn_reflns_av_R_equivalents 0.000
_diffrn_reflns_limit_h_max 9
_diffrn_reflns_limit_h_min 0
_diffrn_reflns_limit_k_max 31
_diffrn_reflns_limit_k_min 0
_diffrn_reflns_limit_l_max 29
_diffrn_reflns_limit_l_min -29
_diffrn_reflns_number 4854
_diffrn_reflns_theta_full 28.17
_diffrn_reflns_theta_max 28.17
_exptl_absorpt_coefficient_mu 1.132
_exptl_absorpt_correction_type none
_exptl_crystal_colour yellow
_exptl_crystal_density_diffrn 1.663
_exptl_crystal_density_method 'not measured'
_exptl_crystal_description platelet
_exptl_crystal_F_000 2088.0
_exptl_crystal_size_max 0.200
_exptl_crystal_size_mid 0.200
_exptl_crystal_size_min 0.200
_refine_diff_density_max 1.25
_refine_diff_density_min -3.42
_refine_ls_extinction_coef 0.0000
_refine_ls_extinction_expression Fc^*^=kFc[1+0.001xFc^2^\l^3^/sin(2\q)]^-1/4^
_refine_ls_extinction_method SHELXL
_refine_ls_goodness_of_fit_ref 1.725
_refine_ls_hydrogen_treatment noref
_refine_ls_number_parameters 272
_refine_ls_number_reflns 3194
_refine_ls_R_factor_gt 0.1086
_refine_ls_shift/su_max 0.0000
_refine_ls_structure_factor_coef Fsqd
_refine_ls_weighting_details 'w = 1/[\s^2^(Fo^2^) + (0.2000P)^2^+0.0000P] where P=(Fo^2^+2Fc^2^)/3'
_refine_ls_weighting_scheme calc
_refine_ls_wR_factor_ref 0.4132
_reflns_number_gt 3194
_reflns_number_total 4747
_reflns_threshold_expression >2.0sigma(I)
_cod_data_source_file ic020379l_3.cif
_cod_data_source_block '[Ag2(dmban)2(ClO4)2(p-xyle'
_cod_original_cell_volume 4128(1)
_cod_original_formula_sum 'C48 H42 Ag2 Cl2 O8 '
_cod_database_code 4313453

loop_
_symmetry_equiv_pos_as_xyz
x,y,z
-x,y,1/2-z
-x,-y,-z
x,-y,1/2+z
1/2+x,1/2+y,z
1/2-x,1/2+y,1/2-z
1/2-x,1/2-y,-z
1/2+x,1/2-y,1/2+z

loop_
_atom_site_label
_atom_site_type_symbol
_atom_site_fract_x
_atom_site_fract_y
_atom_site_fract_z
_atom_site_U_iso_or_equiv
_atom_site_adp_type
_atom_site_occupancy
_atom_site_calc_flag
_atom_site_refinement_flags
_atom_site_disorder_assembly
_atom_site_disorder_group
Ag(1) Ag 0.5000 0.00139(4) 0.7500 0.0651(4) Uani 1.00 d S . .
Ag(2) Ag 0.0000 0.33411(4) 0.7500 0.0685(4) Uani 1.00 d S . .
Cl(1) Cl 0.2993(4) -0.08095(9) 0.8570(1) 0.0684(7) Uani 1.00 d . . .
O(1) O 0.435(2) -0.0814(3) 0.8123(4) 0.093(3) Uani 1.00 d . . .
O(2) O 0.132(2) -0.0849(4) 0.8269(6) 0.122(4) Uani 1.00 d . . .
O(3) O 0.307(2) -0.0301(4) 0.8875(4) 0.105(3) Uani 1.00 d . . .
O(4) O 0.321(2) -0.1276(4) 0.8926(4) 0.124(4) Uani 1.00 d . . .
C(1) C 0.323(2) 0.1100(5) 0.5867(4) 0.076(3) Uani 1.00 d . . .
C(2) C 0.324(2) 0.0741(6) 0.5416(6) 0.095(4) Uani 1.00 d . . .
C(3) C 0.266(2) 0.0189(6) 0.5482(6) 0.099(4) Uani 1.00 d . . .
C(4) C 0.226(2) -0.0005(5) 0.6036(6) 0.092(4) Uani 1.00 d . . .
C(5) C 0.229(1) 0.0366(4) 0.6517(4) 0.063(2) Uani 1.00 d . . .
C(6) C 0.204(1) 0.0160(4) 0.7103(5) 0.068(2) Uani 1.00 d . . .
C(7) C 0.214(1) 0.0507(4) 0.7562(4) 0.061(2) Uani 1.00 d . . .
C(8) C 0.244(1) 0.1099(4) 0.7490(4) 0.054(2) Uani 1.00 d . . .
C(9) C 0.245(1) 0.1445(4) 0.8004(4) 0.060(2) Uani 1.00 d . . .
C(10) C 0.262(1) 0.2028(4) 0.7926(3) 0.054(2) Uani 1.00 d . . .
C(11) C 0.279(1) 0.2393(5) 0.8414(4) 0.072(2) Uani 1.00 d . . .
C(12) C 0.291(1) 0.2959(4) 0.8357(4) 0.068(2) Uani 1.00 d . . .
C(13) C 0.294(1) 0.3191(4) 0.7782(5) 0.062(2) Uani 1.00 d . . .
C(14) C 0.2819(10) 0.2855(4) 0.7303(4) 0.055(2) Uani 1.00 d . . .
C(15) C 0.2590(10) 0.2261(4) 0.7367(4) 0.054(2) Uani 1.00 d . . .
C(16) C 0.245(1) 0.1916(4) 0.6862(4) 0.060(2) Uani 1.00 d . . .
C(17) C 0.256(1) 0.1343(4) 0.6935(4) 0.055(2) Uani 1.00 d . . .
C(18) C 0.270(1) 0.0944(4) 0.6425(4) 0.057(2) Uani 1.00 d . . .
C(19) C 0.233(2) 0.1177(5) 0.8588(4) 0.075(3) Uani 1.00 d . . .
C(20) C 0.203(1) 0.2225(4) 0.6303(4) 0.066(2) Uani 1.00 d . . .
C(21) C 0.132(4) 0.289(1) 0.9903(6) 0.122(6) Uani 1.00 d . . .
C(22) C 0.298(4) 0.3066(7) 0.9907(5) 0.124(7) Uani 1.00 d . . .
C(23) C 0.423(2) 0.266(1) 1.0000(6) 0.121(6) Uani 1.00 d . . .
C(24) C 0.348(5) 0.3649(9) 0.9791(8) 0.25(2) Uani 1.00 d . . .
H(1) H 0.3591 0.1476 0.5801 0.0911 Uiso 1.00 calc . . .
H(3) H 0.2549 -0.0050 0.5155 0.1183 Uiso 1.00 calc . . .
H(4) H 0.1958 -0.0388 0.6093 0.1099 Uiso 1.00 calc . . .
H(5) H 0.1805 -0.0226 0.7164 0.0810 Uiso 1.00 calc . . .
H(6) H 0.2009 0.0358 0.7941 0.0728 Uiso 1.00 calc . . .
H(7) H 0.2810 0.2235 0.8791 0.0860 Uiso 1.00 calc . . .
H(8) H 0.2979 0.3194 0.8688 0.0816 Uiso 1.00 calc . . .
H(9) H 0.3047 0.3585 0.7734 0.0741 Uiso 1.00 calc . . .
H(10) H 0.2886 0.3016 0.6926 0.0658 Uiso 1.00 calc . . .
H(11) H 0.2352 0.1459 0.8879 0.0904 Uiso 1.00 calc . . .
H(12) H 0.1247 0.0972 0.8620 0.0904 Uiso 1.00 calc . . .
H(13) H 0.3308 0.0930 0.8637 0.0904 Uiso 1.00 calc . . .
H(14) H 0.3648 0.0867 0.5046 0.1142 Uiso 1.00 calc . . .
H(15) H 0.2949 0.2489 0.6222 0.0793 Uiso 1.00 calc . . .
H(16) H 0.1963 0.1964 0.5993 0.0793 Uiso 1.00 calc . . .
H(17) H 0.0926 0.2415 0.6346 0.0793 Uiso 1.00 calc . . .
H(18) H 0.0423 0.3157 0.9827 0.1461 Uiso 1.00 calc . . .
H(19) H 0.5468 0.2749 0.9998 0.1446 Uiso 1.00 calc . . .
H(20) H 0.4742 0.3686 0.9814 0.3029 Uiso 1.00 calc . . .
H(21) H 0.3109 0.3751 0.9414 0.3029 Uiso 1.00 calc . . .
H(22) H 0.2927 0.3886 1.0070 0.3029 Uiso 1.00 calc . . .

loop_
_atom_site_aniso_label
_atom_site_aniso_U_11
_atom_site_aniso_U_22
_atom_site_aniso_U_33
_atom_site_aniso_U_12
_atom_site_aniso_U_13
_atom_site_aniso_U_23
Ag(1) 0.0640(7) 0.0535(6) 0.0776(8) 0.0000 0.0073(5) 0.0000
Ag(2) 0.0616(7) 0.0583(7) 0.0855(8) 0.0000 0.0109(5) 0.0000
Cl(1) 0.098(2) 0.054(1) 0.053(1) 0.0041(10) 0.018(1) 0.0010(9)
O(1) 0.122(8) 0.066(5) 0.089(6) -0.002(4) 0.036(5) -0.002(4)
O(2) 0.104(8) 0.125(9) 0.14(1) 0.009(5) 0.002(7) -0.028(6)
O(3) 0.164(9) 0.074(5) 0.075(5) 0.019(5) 0.019(5) -0.021(4)
O(4) 0.22(1) 0.083(6) 0.073(5) 0.015(7) 0.025(7) 0.021(5)
C(1) 0.097(7) 0.070(6) 0.060(6) -0.006(5) 0.018(5) -0.007(5)
C(2) 0.13(1) 0.094(9) 0.061(6) 0.004(7) 0.017(7) -0.015(6)
C(3) 0.13(1) 0.091(8) 0.075(7) -0.018(8) 0.007(7) -0.035(7)
C(4) 0.097(8) 0.101(9) 0.076(7) -0.012(6) 0.007(6) -0.029(6)
C(5) 0.063(5) 0.064(5) 0.064(5) 0.003(4) -0.009(4) -0.006(4)
C(6) 0.066(5) 0.053(5) 0.083(7) -0.001(4) -0.003(4) 0.001(5)
C(7) 0.056(5) 0.053(4) 0.073(5) 0.009(3) 0.004(4) 0.012(4)
C(8) 0.045(4) 0.063(5) 0.055(4) -0.003(3) -0.003(3) -0.001(4)
C(9) 0.060(5) 0.058(5) 0.063(5) 0.002(4) 0.010(4) -0.007(4)
C(10) 0.061(4) 0.055(4) 0.045(4) 0.008(3) 0.010(3) -0.004(3)
C(11) 0.087(6) 0.078(6) 0.049(5) -0.003(5) 0.011(4) -0.010(4)
C(12) 0.084(6) 0.069(6) 0.052(5) -0.001(5) 0.003(4) -0.010(4)
C(13) 0.058(4) 0.049(4) 0.078(6) -0.005(4) 0.002(4) -0.013(4)
C(14) 0.041(3) 0.067(5) 0.056(4) 0.008(3) 0.007(3) 0.007(4)
C(15) 0.037(3) 0.066(5) 0.058(4) 0.005(3) 0.006(3) -0.006(4)
C(16) 0.066(5) 0.063(5) 0.049(4) -0.004(4) 0.014(3) 0.000(4)
C(17) 0.058(4) 0.058(5) 0.048(4) 0.005(3) 0.006(3) 0.000(3)
C(18) 0.047(4) 0.067(5) 0.055(5) 0.007(4) -0.004(3) -0.002(4)
C(19) 0.104(8) 0.072(6) 0.051(5) -0.008(5) 0.005(5) -0.001(4)
C(20) 0.081(6) 0.058(5) 0.059(5) 0.015(4) -0.001(4) 0.004(4)
C(21) 0.19(2) 0.12(1) 0.052(6) 0.07(1) -0.008(9) -0.010(7)
C(22) 0.24(2) 0.10(1) 0.039(6) -0.02(1) 0.003(9) -0.005(6)
C(23) 0.11(1) 0.19(2) 0.059(7) -0.05(1) 0.005(6) -0.030(10)
C(24) 0.57(6) 0.10(1) 0.09(1) -0.12(2) 0.05(2) -0.009(10)

loop_
_atom_type_symbol
_atom_type_description
_atom_type_scat_dispersion_real
_atom_type_scat_dispersion_imag
_atom_type_scat_source
Ag Ag -0.897 1.101
;International Tables for Crystallography
(1992, Vol. C, Tables 4.2.6.8 and 6.1.1.4)
;
Cl Cl 0.148 0.159
;International Tables for Crystallography
(1992, Vol. C, Tables 4.2.6.8 and 6.1.1.4)
;
O O 0.011 0.006
;International Tables for Crystallography
(1992, Vol. C, Tables 4.2.6.8 and 6.1.1.4)
;
C C 0.003 0.002
;International Tables for Crystallography
(1992, Vol. C, Tables 4.2.6.8 and 6.1.1.4)
;
H H 0.000 0.000
;International Tables for Crystallography
(1992, Vol. C, Table 6.1.1.4)
;

loop_
_geom_angle_atom_site_label_1
_geom_angle_atom_site_label_2
_geom_angle_atom_site_label_3
_geom_angle
_geom_angle_site_symmetry_1
_geom_angle_site_symmetry_2
_geom_angle_site_symmetry_3
_geom_angle_publ_flag
O(1) Ag(1) O(1) 74.8(4) . . 2_656 yes
O(1) Ag(1) C(6) 99.1(4) . . . yes
O(1) Ag(1) C(6) 94.0(4) . . 2_656 yes
O(1) Ag(1) C(7) 100.5(3) . . . yes
O(1) Ag(1) C(7) 125.5(3) . . 2_656 yes
O(1) Ag(1) C(6) 94.0(4) 2_656 . . yes
O(1) Ag(1) C(6) 99.1(4) 2_656 . 2_656 yes
O(1) Ag(1) C(7) 125.5(3) 2_656 . . yes
O(1) Ag(1) C(7) 100.5(3) 2_656 . 2_656 yes
C(6) Ag(1) C(6) 163.5(5) . . 2_656 yes
C(6) Ag(1) C(7) 32.0(3) . . . yes
C(6) Ag(1) C(7) 135.3(3) . . 2_656 yes
C(6) Ag(1) C(7) 135.3(3) 2_656 . . yes
C(6) Ag(1) C(7) 32.0(3) 2_656 . 2_656 yes
C(7) Ag(1) C(7) 122.6(4) . . 2_656 yes
O(1) Ag(2) O(1) 73.7(4) 5_455 . 6_556 yes
O(1) Ag(2) C(13) 98.1(4) 5_455 . . yes
O(1) Ag(2) C(13) 96.0(4) 5_455 . 2_556 yes
O(1) Ag(2) C(14) 130.2(3) 5_455 . . yes
O(1) Ag(2) C(14) 96.4(3) 5_455 . 2_556 yes
O(1) Ag(2) C(13) 96.0(4) 6_556 . . yes
O(1) Ag(2) C(13) 98.1(4) 6_556 . 2_556 yes
O(1) Ag(2) C(14) 96.4(3) 6_556 . . yes
O(1) Ag(2) C(14) 130.2(3) 6_556 . 2_556 yes
C(13) Ag(2) C(13) 162.4(4) . . 2_556 yes
C(13) Ag(2) C(14) 33.1(3) . . . yes
C(13) Ag(2) C(14) 133.8(3) . . 2_556 yes
C(13) Ag(2) C(14) 133.8(3) 2_556 . . yes
C(13) Ag(2) C(14) 33.1(3) 2_556 . 2_556 yes
C(14) Ag(2) C(14) 123.5(4) . . 2_556 yes
O(1) Cl(1) O(2) 105.3(7) . . . yes
O(1) Cl(1) O(3) 109.4(6) . . . yes
O(1) Cl(1) O(4) 109.2(6) . . . yes
O(2) Cl(1) O(3) 109.8(7) . . . yes
O(2) Cl(1) O(4) 109.8(7) . . . yes
O(3) Cl(1) O(4) 112.9(6) . . . yes
Ag(1) O(1) Ag(2) 105.8(4) . . 5_545 yes
Ag(1) O(1) Cl(1) 122.7(5) . . . yes
Ag(2) O(1) Cl(1) 123.0(5) 5_545 . . yes
C(2) C(1) C(18) 122(1) . . . yes
C(2) C(1) H(1) 118.5 . . . no
C(18) C(1) H(1) 118.5 . . . no
C(1) C(2) C(3) 121(1) . . . yes
C(1) C(2) H(14) 119.4 . . . no
C(3) C(2) H(14) 119.5 . . . no
C(2) C(3) C(4) 118(1) . . . yes
C(2) C(3) H(3) 120.7 . . . no
C(4) C(3) H(3) 120.7 . . . no
C(3) C(4) C(5) 120(1) . . . yes
C(3) C(4) H(4) 119.8 . . . no
C(5) C(4) H(4) 119.8 . . . no
C(4) C(5) C(6) 121.0(9) . . . yes
C(4) C(5) C(18) 119.4(9) . . . yes
C(6) C(5) C(18) 119.5(9) . . . yes
Ag(1) C(6) C(5) 107.0(6) . . . yes
Ag(1) C(6) C(7) 74.5(6) . . . yes
Ag(1) C(6) H(5) 88.5 . . . no
C(5) C(6) C(7) 121.2(9) . . . yes
C(5) C(6) H(5) 119.4 . . . no
C(7) C(6) H(5) 119.4 . . . no
Ag(1) C(7) C(6) 73.5(6) . . . yes
Ag(1) C(7) C(8) 109.1(6) . . . yes
Ag(1) C(7) H(6) 87.4 . . . no
C(6) C(7) C(8) 121.5(9) . . . yes
C(6) C(7) H(6) 119.3 . . . no
C(8) C(7) H(6) 119.3 . . . no
C(7) C(8) C(9) 117.9(8) . . . yes
C(7) C(8) C(17) 121.2(8) . . . yes
C(9) C(8) C(17) 120.6(8) . . . yes
C(8) C(9) C(10) 117.5(8) . . . yes
C(8) C(9) C(19) 119.6(8) . . . yes
C(10) C(9) C(19) 122.9(8) . . . yes
C(9) C(10) C(11) 120.7(8) . . . yes
C(9) C(10) C(15) 120.3(8) . . . yes
C(11) C(10) C(15) 119.0(8) . . . yes
C(10) C(11) C(12) 122.4(9) . . . yes
C(10) C(11) H(7) 118.8 . . . no
C(12) C(11) H(7) 118.8 . . . no
C(11) C(12) C(13) 118.2(9) . . . yes
C(11) C(12) H(8) 120.9 . . . no
C(13) C(12) H(8) 121.0 . . . no
Ag(2) C(13) C(12) 108.3(6) . . . yes
Ag(2) C(13) C(14) 78.0(5) . . . yes
Ag(2) C(13) H(9) 83.9 . . . no
C(12) C(13) C(14) 121.3(9) . . . yes
C(12) C(13) H(9) 119.3 . . . no
C(14) C(13) H(9) 119.4 . . . no
Ag(2) C(14) C(13) 68.9(5) . . . yes
Ag(2) C(14) C(15) 110.3(5) . . . yes
Ag(2) C(14) H(10) 90.8 . . . no
C(13) C(14) C(15) 120.2(8) . . . yes
C(13) C(14) H(10) 119.9 . . . no
C(15) C(14) H(10) 119.9 . . . no
C(10) C(15) C(14) 118.8(8) . . . yes
C(10) C(15) C(16) 121.5(8) . . . yes
C(14) C(15) C(16) 119.6(8) . . . yes
C(15) C(16) C(17) 117.7(8) . . . yes
C(15) C(16) C(20) 115.4(8) . . . yes
C(17) C(16) C(20) 126.6(8) . . . yes
C(8) C(17) C(16) 121.2(8) . . . yes
C(8) C(17) C(18) 116.6(8) . . . yes
C(16) C(17) C(18) 122.0(8) . . . yes
C(1) C(18) C(5) 116.9(9) . . . yes
C(1) C(18) C(17) 124.6(9) . . . yes
C(5) C(18) C(17) 118.5(8) . . . yes
C(9) C(19) H(11) 109.5 . . . no
C(9) C(19) H(12) 109.5 . . . no
C(9) C(19) H(13) 109.5 . . . no
H(11) C(19) H(12) 109.5 . . . no
H(11) C(19) H(13) 109.5 . . . no
H(12) C(19) H(13) 109.5 . . . no
C(16) C(20) H(15) 109.5 . . . no
C(16) C(20) H(16) 109.5 . . . no
C(16) C(20) H(17) 109.5 . . . no
H(15) C(20) H(16) 109.5 . . . no
H(15) C(20) H(17) 109.5 . . . no
H(16) C(20) H(17) 109.5 . . . no
C(22) C(21) C(23) 125(2) . . 7_557 yes
C(22) C(21) H(18) 116.9 . . . no
C(23) C(21) H(18) 117.1 7_557 . . no
C(21) C(22) C(23) 114(1) . . . yes
C(21) C(22) C(24) 123(2) . . . yes
C(23) C(22) C(24) 121(2) . . . yes
C(21) C(23) C(22) 119(2) 7_557 . . yes
C(21) C(23) H(19) 120.3 7_557 . . no
C(22) C(23) H(19) 120.6 . . . no
C(22) C(24) H(20) 109.5 . . . no
C(22) C(24) H(21) 109.4 . . . no
C(22) C(24) H(22) 109.4 . . . no
H(20) C(24) H(21) 109.5 . . . no
H(20) C(24) H(22) 109.5 . . . no
H(21) C(24) H(22) 109.5 . . . no

loop_
_geom_bond_atom_site_label_1
_geom_bond_atom_site_label_2
_geom_bond_distance
_geom_bond_site_symmetry_1
_geom_bond_site_symmetry_2
_geom_bond_publ_flag
Ag(1) O(1) 2.486(8) . . yes
Ag(1) O(1) 2.486(8) . 2_656 yes
Ag(1) C(6) 2.44(1) . . yes
Ag(1) C(6) 2.44(1) . 2_656 yes
Ag(1) C(7) 2.449(9) . . yes
Ag(1) C(7) 2.449(9) . 2_656 yes
Ag(2) O(1) 2.519(8) . 5_455 yes
Ag(2) O(1) 2.519(8) . 6_556 yes
Ag(2) C(13) 2.337(9) . . yes
Ag(2) C(13) 2.337(9) . 2_556 yes
Ag(2) C(14) 2.449(8) . . yes
Ag(2) C(14) 2.449(8) . 2_556 yes
Cl(1) O(1) 1.44(1) . . yes
Cl(1) O(2) 1.44(1) . . yes
Cl(1) O(3) 1.403(9) . . yes
Cl(1) O(4) 1.39(1) . . yes
C(1) C(2) 1.35(2) . . yes
C(1) C(18) 1.39(1) . . yes
C(1) H(1) 0.950 . . no
C(2) C(3) 1.40(2) . . yes
C(2) H(14) 0.950 . . no
C(3) C(4) 1.39(2) . . yes
C(3) H(3) 0.950 . . no
C(4) C(5) 1.42(2) . . yes
C(4) H(4) 0.950 . . no
C(5) C(6) 1.45(1) . . yes
C(5) C(18) 1.43(1) . . yes
C(6) C(7) 1.35(1) . . yes
C(6) H(5) 0.950 . . no
C(7) C(8) 1.44(1) . . yes
C(7) H(6) 0.950 . . no
C(8) C(9) 1.45(1) . . yes
C(8) C(17) 1.41(1) . . yes
C(9) C(10) 1.41(1) . . yes
C(9) C(19) 1.49(1) . . yes
C(10) C(11) 1.43(1) . . yes
C(10) C(15) 1.40(1) . . yes
C(11) C(12) 1.36(2) . . yes
C(11) H(7) 0.950 . . no
C(12) C(13) 1.44(1) . . yes
C(12) H(8) 0.950 . . no
C(13) C(14) 1.37(1) . . yes
C(13) H(9) 0.950 . . no
C(14) C(15) 1.44(1) . . yes
C(14) H(10) 0.950 . . no
C(15) C(16) 1.43(1) . . yes
C(16) C(17) 1.38(1) . . yes
C(16) C(20) 1.52(1) . . yes
C(17) C(18) 1.52(1) . . yes
C(19) H(11) 0.950 . . no
C(19) H(12) 0.950 . . no
C(19) H(13) 0.950 . . no
C(20) H(15) 0.950 . . no
C(20) H(16) 0.950 . . no
C(20) H(17) 0.950 . . no
C(21) C(22) 1.32(4) . . yes
C(21) C(23) 1.38(4) . 7_557 yes
C(21) H(18) 0.950 . . no
C(22) C(23) 1.37(3) . . yes
C(22) C(24) 1.47(3) . . yes
C(23) H(19) 0.950 . . no
C(24) H(20) 0.950 . . no
C(24) H(21) 0.950 . . no
C(24) H(22) 0.950 . . no

loop_
_geom_contact_atom_site_label_1
_geom_contact_atom_site_label_2
_geom_contact_distance
_geom_contact_site_symmetry_1
_geom_contact_site_symmetry_2
_geom_contact_publ_flag
Ag(2) O(1) 2.519(8) . 5_455 ?
Ag(2) O(1) 2.519(8) . 6_556 ?
O(2) C(13) 3.38(2) . 6_546 ?
O(2) C(14) 3.42(1) . 6_546 ?
C(1) C(17) 2.57(1) . . ?
C(1) C(4) 2.76(2) . . ?
C(1) C(20) 3.00(1) . . ?
C(1) C(16) 3.06(1) . . ?
C(1) C(19) 3.58(2) . 2_656 ?
C(2) C(5) 2.78(2) . . ?
C(3) C(18) 2.83(2) . . ?
C(5) C(17) 2.53(1) . . ?
C(5) C(8) 2.85(1) . . ?
C(6) C(17) 2.87(1) . . ?
C(6) C(7) 3.33(1) . 2_556 ?
C(6) C(6) 3.55(2) . 2_556 ?
C(7) C(18) 2.85(1) . . ?
C(7) C(19) 2.86(1) . . ?
C(7) C(7) 3.23(2) . 2_556 ?
C(8) C(19) 2.54(1) . . ?
C(8) C(15) 2.79(1) . . ?
C(9) C(16) 2.86(1) . . ?
C(10) C(19) 2.55(1) . . ?
C(10) C(13) 2.80(1) . . ?
C(10) C(17) 2.81(1) . . ?
C(11) C(14) 2.79(1) . . ?
C(11) C(19) 2.95(2) . . ?
C(12) C(15) 2.84(1) . . ?
C(12) C(14) 3.54(1) . 2_656 ?
C(12) C(22) 3.58(2) . . ?
C(13) C(14) 3.28(1) . 2_656 ?
C(13) C(13) 3.34(2) . 2_656 ?
C(14) C(20) 2.82(1) . . ?
C(14) C(14) 3.41(1) . 2_656 ?
C(16) C(18) 2.53(1) . . ?
C(17) C(20) 2.59(1) . . ?
C(18) C(20) 3.11(1) . . ?
C(21) C(21) 2.60(5) . 7_557 ?
C(22) C(22) 2.83(4) . 7_557 ?
C(23) C(23) 2.71(4) . 7_557 ?
